data_7243396
loop_
_publ_author_name
'Pei, Gerui'
'Shu, Cong-Cong'
'Li, Mengyang'
'Sun, Zhong-Ming'
'Yang, Tao'

_publ_section_title
;
 Electronic structures and properties of dianionic pentacarbonyls
 [TM(CO)5]2&#x2212; (TM = Cr, Mo, W)
;
_journal_name_full 'Physical Chemistry Chemical Physics'
_journal_paper_doi 10.1039/D1CP01592C
_journal_year 2021
_chemical_formula_moiety 'C5 Mo O5, 2(C18 H36 K N2 O6)'
_chemical_formula_sum 'C41 H72 K2 Mo N4 O17'
_chemical_formula_weight 1067.16
_space_group_crystal_system triclinic
_space_group_IT_number 1
_space_group_name_Hall 'P 1'
_space_group_name_H-M_alt 'P 1'
_atom_sites_solution_hydrogens geom
_audit_creation_date 2021-02-02
_audit_creation_method
;
Olex2 1.3-beta
(compiled 2020.11.12 svn.r5f609507 for OlexSys, GUI svn.r6226)
;
_audit_update_record
;
2021-02-02 deposited with the CCDC.	2021-08-03 downloaded from the CCDC.
;
_cell_angle_alpha 64.679(2)
_cell_angle_beta 68.734(2)
_cell_angle_gamma 88.596(2)
_cell_formula_units_Z 1
_cell_length_a 10.8840(3)
_cell_length_b 11.6242(3)
_cell_length_c 12.7269(3)
_cell_measurement_reflns_used 12037
_cell_measurement_temperature 100.00(10)
_cell_measurement_theta_max 72.0830
_cell_measurement_theta_min 4.1590
_cell_volume 1339.97(7)
_computing_cell_refinement 'CrysAlisPro 1.171.39.33c (Rigaku OD, 2017)'
_computing_data_collection 'CrysAlisPro 1.171.39.33c (Rigaku OD, 2017)'
_computing_data_reduction 'CrysAlisPro 1.171.39.33c (Rigaku OD, 2017)'
_computing_molecular_graphics 'Olex2 1.3-beta (Dolomanov et al., 2009)'
_computing_publication_material 'Olex2 1.3-beta (Dolomanov et al., 2009)'
_computing_structure_refinement 'SHELXL 2013/2 (Sheldrick, 2015)'
_diffrn_ambient_environment N~2~
_diffrn_ambient_temperature 100.00(10)
_diffrn_detector 'CCD plate'
_diffrn_measured_fraction_theta_full 0.979
_diffrn_measured_fraction_theta_max 0.994
_diffrn_measurement_details
;
List of Runs (angles in degrees, time in seconds):

  # Type    Start    End  Width  t~exp~   \w     \q     \k     \f   Frames
#--------------------------------------------------------------------------
  1  \w     25.00  88.00   0.50    0.50    --   45.50 -57.00-120.00  126
  2  \w    -20.00   6.00   0.50    0.50    --   45.50 -57.00 120.00   52
  3  \w     31.00  57.00   0.50    0.50    --   45.50 -57.00 120.00   52
  4  \w    -32.00  -4.00   0.50    0.50    --   45.50 -57.00  30.00   56
  5  \w    -42.00  -3.00   0.50    0.50    --   45.50 -57.00-120.00   78
  6  \w      2.00 134.00   0.50    0.50    --   45.50  77.00-150.00  264
  7  \w      9.00  89.00   0.50    0.50    --   45.50 -57.00  30.00  160
  8  \w     44.00 133.00   0.50    0.50    --   45.50  57.00 -60.00  178
  9  \w     21.00  52.00   0.50    0.57    --  100.10  15.00  30.00   62
 10  \w     87.00 113.00   0.50    0.57    --  100.10 -82.00  60.00   52
 11  \w     12.00 105.00   0.50    0.57    --  100.10 -82.00 -60.00  186
 12  \w    111.00 143.00   0.50    0.57    --  100.10 -82.00 -60.00   64
 13  \w     20.00  94.00   0.50    0.57    --  100.10  30.00-180.00  148
 14  \w    102.00 148.00   0.50    0.57    --  100.10  30.00-180.00   92
 15  \w     18.00 140.00   0.50    0.57    --  100.10 -82.00-180.00  244
 16  \w     45.00  96.00   0.50    0.57    --  100.10 -82.00-120.00  102
 17  \w     19.00 147.00   0.50    0.57    --  100.10 -82.00  30.00  256
 18  \w     27.00  76.00   0.50    0.57    --  100.10 -61.00-180.00   98
 19  \w     93.00 131.00   0.50    0.57    --  100.10 -61.00-120.00   76
 20  \w     12.00  79.00   0.50    0.57    --  100.10 -61.00-120.00  134
 21  \w    112.00 184.00   0.50    0.57    --  100.10  15.00  30.00  144
 22  \w     15.00 121.00   0.50    0.57    --  100.10 -82.00   0.00  212
 23  \w     61.00  94.00   0.50    0.57    --  100.10  15.00  30.00   66
 24  \w     73.00 105.00   0.50    0.57    --  100.10 -82.00 150.00   64
 25  \w     17.00 189.00   0.50    0.57    --  100.10 -15.00 -30.00  344
;
_diffrn_measurement_device 'four-circle diffractometer'
_diffrn_measurement_device_type 'XtaLAB AFC12 (RINC): Kappa single'
_diffrn_measurement_method '\w scans'
_diffrn_orient_matrix_type 'CrysAlisPro convention (1999,Acta A55,543-557)'
_diffrn_orient_matrix_UB_11 -0.0082502000
_diffrn_orient_matrix_UB_12 0.0844597000
_diffrn_orient_matrix_UB_13 -0.1284384000
_diffrn_orient_matrix_UB_21 0.1349463000
_diffrn_orient_matrix_UB_22 0.0809343000
_diffrn_orient_matrix_UB_23 -0.0443169000
_diffrn_orient_matrix_UB_31 0.0732086000
_diffrn_orient_matrix_UB_32 -0.0913371000
_diffrn_orient_matrix_UB_33 -0.0518176000
_diffrn_radiation_monochromator mirror
_diffrn_radiation_probe x-ray
_diffrn_radiation_type 'Cu K\a'
_diffrn_radiation_wavelength 1.54184
_diffrn_reflns_av_R_equivalents 0.0263
_diffrn_reflns_av_unetI/netI 0.0354
_diffrn_reflns_Laue_measured_fraction_full 0.979
_diffrn_reflns_Laue_measured_fraction_max 0.994
_diffrn_reflns_limit_h_max 12
_diffrn_reflns_limit_h_min -12
_diffrn_reflns_limit_k_max 11
_diffrn_reflns_limit_k_min -13
_diffrn_reflns_limit_l_max 14
_diffrn_reflns_limit_l_min -15
_diffrn_reflns_number 13672
_diffrn_reflns_point_group_measured_fraction_full 0.979
_diffrn_reflns_point_group_measured_fraction_max 0.994
_diffrn_reflns_theta_full 67.684
_diffrn_reflns_theta_max 66.991
_diffrn_reflns_theta_min 4.173
_diffrn_source 'Rotating-anode X-ray tube (dual wavelength)'
_diffrn_source_type 'Rigaku (Cu) X-ray DW Source'
_exptl_absorpt_coefficient_mu 3.955
_exptl_absorpt_correction_T_max 1.00000
_exptl_absorpt_correction_T_min 0.85630
_exptl_absorpt_correction_type multi-scan
_exptl_absorpt_process_details
;
CrysAlisPro 1.171.39.33c (Rigaku Oxford Diffraction, 2017)
Empirical absorption correction using spherical harmonics,
 implemented in SCALE3 ABSPACK scaling algorithm.
;
_exptl_crystal_colour brown
_exptl_crystal_density_diffrn 1.322
_exptl_crystal_description plate-like
_exptl_crystal_F_000 562
_exptl_crystal_size_max 0.02
_exptl_crystal_size_mid 0.02
_exptl_crystal_size_min 0.02
_refine_diff_density_max 0.756
_refine_diff_density_min -0.403
_refine_diff_density_rms 0.063
_refine_ls_abs_structure_details
;
 Refined as an inversion twin.
;
_refine_ls_abs_structure_Flack 0.285(10)
_refine_ls_extinction_method none
_refine_ls_goodness_of_fit_ref 1.034
_refine_ls_hydrogen_treatment constr
_refine_ls_matrix_type full
_refine_ls_number_parameters 587
_refine_ls_number_reflns 7011
_refine_ls_number_restraints 1707
_refine_ls_restrained_S_all 0.946
_refine_ls_R_factor_all 0.0317
_refine_ls_R_factor_gt 0.0315
_refine_ls_shift/su_max 0.003
_refine_ls_shift/su_mean 0.000
_refine_ls_structure_factor_coef Fsqd
_refine_ls_weighting_details
;
 w=1/[\s^2^(Fo^2^)+(0.0469P)^2^+1.0952P]
 where P=(Fo^2^+2Fc^2^)/3
;
_refine_ls_weighting_scheme calc
_refine_ls_wR_factor_gt 0.0827
_refine_ls_wR_factor_ref 0.0829
_reflns_Friedel_coverage 1.000
_reflns_Friedel_fraction_full 0.980
_reflns_Friedel_fraction_max 0.994
_reflns_number_gt 6973
_reflns_number_total 7011
_reflns_threshold_expression 'I > 2\s(I)'
_cod_data_source_file d1cp01592c2.cif
_cod_data_source_block Mo(CO)52-
_cod_database_code 7243396
_shelxl_version_number 2013-2
_shelx_space_group_comment
;
The symmetry employed for this shelxl refinement is uniquely defined
by the following loop, which should always be used as a source of
symmetry information in preference to the above space-group names.
They are only intended as comments.
;
_reflns_odcompleteness_completeness 99.48
_reflns_odcompleteness_iscentric 1
_reflns_odcompleteness_theta 66.97
_olex2_refinement_description
;
1. Twinned data refinement
 Scales: 0.715(10)
 0.285(10)
2. Fixed Uiso
 At 1.2 times of:
  All C(H,H) groups
3. Uiso/Uaniso restraints and constraints
All non-hydrogen atoms have similar U: within 3.8A with sigma of 0.02 and sigma
for terminal atoms of 0.04 within 3.8A
4.a Secondary CH2 refined with riding coordinates:
 C33(H33A,H33B), C35(H35A,H35B), C34(H34A,H34B), C40(H40A,H40B), C22(H22A,
 H22B), C31(H31A,H31B), C32(H32A,H32B), C39(H39A,H39B), C11(H11A,H11B), C8(H8A,
 H8B), C12(H12A,H12B), C9(H9A,H9B), C16(H16A,H16B), C10(H10A,H10B), C18(H18A,
 H18B), C36(H36A,H36B), C24(H24A,H24B), C19(H19A,H19B), C21(H21A,H21B),
 C42(H42A,H42B), C20(H20A,H20B), C15(H15A,H15B), C37(H37A,H37B), C41(H41A,H41B),
  C17(H17A,H17B), C7(H7A,H7B), C30(H30A,H30B), C6(H6A,H6B), C38(H38A,H38B),
 C28(H28A,H28B), C23(H23A,H23B), C25(H25A,H25B), C14(H14A,H14B), C29(H29A,H29B),
  C13(H13A,H13B), C27(H27A,H27B)
;
_smtbx_masks_void_probe_radius 1.2
_smtbx_masks_void_truncation_radius 1.2
_olex2_submission_special_instructions 'No special instructions were received'
_oxdiff_exptl_absorpt_empirical_details
;
Empirical correction (ABSPACK) includes:
- Absorption correction using spherical harmonics
- Frame scaling
;
_oxdiff_exptl_absorpt_empirical_full_max 1.417
_oxdiff_exptl_absorpt_empirical_full_min 0.732

loop_
_space_group_symop_operation_xyz
'x, y, z'

loop_
_atom_site_label
_atom_site_type_symbol
_atom_site_fract_x
_atom_site_fract_y
_atom_site_fract_z
_atom_site_U_iso_or_equiv
_atom_site_adp_type
_atom_site_occupancy
_atom_site_site_symmetry_order
_atom_site_calc_flag
_atom_site_refinement_flags_posn
_atom_site_refinement_flags_adp
_atom_site_refinement_flags_occupancy
_atom_site_disorder_assembly
_atom_site_disorder_group
Mo01 Mo 0.62422(3) 0.49873(2) 0.15982(2) 0.02073(10) Uani 1 1 d . U . . .
K002 K 0.96174(9) 0.85321(8) 0.39136(8) 0.0181(2) Uani 1 1 d . U . . .
K003 K 0.04332(9) 0.15577(9) 0.75340(9) 0.0188(2) Uani 1 1 d . U . . .
O14 O 1.0796(3) 0.7992(3) 0.5662(3) 0.0225(7) Uani 1 1 d . U . . .
O10 O 0.1808(3) 0.1520(3) 0.5179(3) 0.0217(7) Uani 1 1 d . U . . .
O6 O 0.1489(4) -0.0433(3) 0.9133(3) 0.0266(7) Uani 1 1 d . U . . .
O7 O -0.1286(3) -0.0639(3) 0.9599(3) 0.0264(7) Uani 1 1 d . U . . .
O16 O 1.1319(3) 1.0849(3) 0.1837(3) 0.0245(7) Uani 1 1 d . U . . .
O11 O -0.0804(3) 0.2097(3) 0.5793(3) 0.0241(7) Uani 1 1 d . U . . .
O17 O 0.8565(3) 1.0507(3) 0.2329(3) 0.0259(7) Uani 1 1 d . U . . .
O15 O 0.8179(3) 0.8507(3) 0.6316(3) 0.0214(7) Uani 1 1 d . U . . .
O9 O -0.0628(4) 0.3451(3) 0.8237(4) 0.0337(8) Uani 1 1 d . U . . .
O2 O 0.4893(4) 0.2662(4) 0.1547(3) 0.0311(8) Uani 1 1 d . U . . .
O12 O 1.0761(4) 0.6714(4) 0.2995(4) 0.0395(9) Uani 1 1 d . U . . .
N3 N 1.2503(4) 0.8576(4) 0.3015(4) 0.0225(8) Uani 1 1 d . U . . .
O8 O 0.2094(4) 0.3735(4) 0.6959(4) 0.0432(10) Uani 1 1 d . U . . .
N4 N 0.6709(4) 0.8430(4) 0.4790(4) 0.0223(8) Uani 1 1 d . U . . .
O4 O 0.9289(4) 0.5881(4) -0.0221(4) 0.0391(9) Uani 1 1 d . U . . .
O5 O 0.5036(4) 0.7232(4) -0.0106(4) 0.0399(10) Uani 1 1 d . U . . .
O13 O 0.8063(4) 0.6293(4) 0.4494(5) 0.0530(12) Uani 1 1 d . U . . .
C33 C 1.0167(5) 0.8227(5) 0.6735(4) 0.0248(10) Uani 1 1 d . U . . .
H33A H 1.0348 0.9139 0.6490 0.030 Uiso 1 1 calc R U . . .
H33B H 1.0520 0.7756 0.7372 0.030 Uiso 1 1 calc R U . . .
N1 N 0.3357(4) 0.1568(4) 0.6652(4) 0.0247(9) Uani 1 1 d . U . . .
C35 C 0.6767(5) 0.8180(5) 0.6823(5) 0.0271(10) Uani 1 1 d . U . . .
H35A H 0.6367 0.8443 0.7485 0.032 Uiso 1 1 calc R U . . .
H35B H 0.6524 0.7254 0.7189 0.032 Uiso 1 1 calc R U . . .
C34 C 0.8703(5) 0.7805(5) 0.7257(5) 0.0240(10) Uani 1 1 d . U . . .
H34A H 0.8524 0.6889 0.7520 0.029 Uiso 1 1 calc R U . . .
H34B H 0.8269 0.7956 0.7990 0.029 Uiso 1 1 calc R U . . .
O1 O 0.7349(5) 0.3161(4) 0.3590(4) 0.0482(12) Uani 1 1 d . U . . .
C40 C 0.9399(6) 1.1735(5) 0.1560(5) 0.0296(11) Uani 1 1 d . U . . .
H40A H 0.9401 1.2148 0.2080 0.036 Uiso 1 1 calc R U . . .
H40B H 0.9060 1.2283 0.0937 0.036 Uiso 1 1 calc R U . . .
C22 C -0.2213(5) 0.1708(5) 0.6331(5) 0.0285(11) Uani 1 1 d . U . . .
H22A H -0.2418 0.0777 0.6709 0.034 Uiso 1 1 calc R U . . .
H22B H -0.2569 0.2076 0.5680 0.034 Uiso 1 1 calc R U . . .
C31 C 1.2852(5) 0.7958(5) 0.4124(5) 0.0252(10) Uani 1 1 d . U . . .
H31A H 1.3813 0.8134 0.3845 0.030 Uiso 1 1 calc R U . . .
H31B H 1.2602 0.7033 0.4490 0.030 Uiso 1 1 calc R U . . .
N2 N -0.2475(4) 0.1551(4) 0.8427(4) 0.0251(8) Uani 1 1 d . U . . .
C32 C 1.2212(5) 0.8379(5) 0.5134(5) 0.0248(11) Uani 1 1 d . U . . .
H32A H 1.2559 0.7993 0.5789 0.030 Uiso 1 1 calc R U . . .
H32B H 1.2415 0.9308 0.4778 0.030 Uiso 1 1 calc R U . . .
C39 C 1.0785(5) 1.1552(5) 0.0915(5) 0.0287(11) Uani 1 1 d . U . . .
H39A H 1.0774 1.1084 0.0444 0.034 Uiso 1 1 calc R U . . .
H39B H 1.1339 1.2384 0.0328 0.034 Uiso 1 1 calc R U . . .
C11 C -0.3180(5) 0.0217(5) 0.9214(5) 0.0311(11) Uani 1 1 d . U . . .
H11A H -0.3109 -0.0186 0.8670 0.037 Uiso 1 1 calc R U . . .
H11B H -0.4119 0.0236 0.9630 0.037 Uiso 1 1 calc R U . . .
O3 O 0.4562(5) 0.5761(5) 0.3745(4) 0.0570(13) Uani 1 1 d . U . . .
C8 C 0.0592(5) -0.1637(4) 0.9838(5) 0.0268(10) Uani 1 1 d . U . . .
H8A H 0.0908 -0.2253 1.0448 0.032 Uiso 1 1 calc R U . . .
H8B H 0.0576 -0.1980 0.9268 0.032 Uiso 1 1 calc R U . . .
C12 C 0.4042(5) 0.2884(5) 0.6139(5) 0.0320(11) Uani 1 1 d . U . . .
H12A H 0.4036 0.3391 0.5306 0.038 Uiso 1 1 calc R U . . .
H12B H 0.4966 0.2844 0.6041 0.038 Uiso 1 1 calc R U . . .
C9 C -0.0777(5) -0.1459(5) 1.0504(5) 0.0283(11) Uani 1 1 d . U . . .
H9A H -0.1351 -0.2288 1.1028 0.034 Uiso 1 1 calc R U . . .
H9B H -0.0760 -0.1078 1.1045 0.034 Uiso 1 1 calc R U . . .
C16 C -0.1998(6) 0.3586(5) 0.8537(6) 0.0347(12) Uani 1 1 d . U . . .
H16A H -0.2133 0.4127 0.7772 0.042 Uiso 1 1 calc R U . . .
H16B H -0.2269 0.3993 0.9093 0.042 Uiso 1 1 calc R U . . .
C10 C -0.2660(5) -0.0594(5) 1.0199(5) 0.0313(11) Uani 1 1 d . U . . .
H10A H -0.2768 -0.0229 1.0779 0.038 Uiso 1 1 calc R U . . .
H10B H -0.3161 -0.1459 1.0677 0.038 Uiso 1 1 calc R U . . .
C18 C 0.3757(5) 0.1166(5) 0.5650(5) 0.0257(10) Uani 1 1 d . U . . .
H18A H 0.3464 0.0247 0.6030 0.031 Uiso 1 1 calc R U . . .
H18B H 0.4725 0.1313 0.5258 0.031 Uiso 1 1 calc R U . . .
C36 C 0.6245(5) 0.8839(5) 0.5798(5) 0.0266(10) Uani 1 1 d . U . . .
H36A H 0.5277 0.8670 0.6176 0.032 Uiso 1 1 calc R U . . .
H36B H 0.6515 0.9762 0.5425 0.032 Uiso 1 1 calc R U . . .
C24 C 1.2902(5) 0.7878(5) 0.2255(5) 0.0277(11) Uani 1 1 d . U . . .
H24A H 1.3832 0.7779 0.2086 0.033 Uiso 1 1 calc R U . . .
H24B H 1.2833 0.8392 0.1451 0.033 Uiso 1 1 calc R U . . .
C5 C 0.5508(6) 0.6376(5) 0.0472(5) 0.0262(12) Uani 1 1 d . U . . .
C19 C 0.3235(5) 0.1825(5) 0.4642(5) 0.0282(11) Uani 1 1 d . U . . .
H19A H 0.3500 0.2749 0.4260 0.034 Uiso 1 1 calc R U . . .
H19B H 0.3605 0.1544 0.3989 0.034 Uiso 1 1 calc R U . . .
C21 C -0.0194(5) 0.1787(5) 0.4774(5) 0.0268(10) Uani 1 1 d . U . . .
H21A H -0.0546 0.2222 0.4129 0.032 Uiso 1 1 calc R U . . .
H21B H -0.0384 0.0866 0.5070 0.032 Uiso 1 1 calc R U . . .
C42 C 0.6374(5) 0.9316(5) 0.3718(5) 0.0301(11) Uani 1 1 d . U . . .
H42A H 0.5446 0.9421 0.4043 0.036 Uiso 1 1 calc R U . . .
H42B H 0.6467 0.8920 0.3164 0.036 Uiso 1 1 calc R U . . .
C20 C 0.1287(5) 0.2208(5) 0.4237(5) 0.0270(10) Uani 1 1 d . U . . .
H20A H 0.1715 0.2041 0.3513 0.032 Uiso 1 1 calc R U . . .
H20B H 0.1474 0.3127 0.3958 0.032 Uiso 1 1 calc R U . . .
C15 C 0.0202(6) 0.4671(5) 0.7556(5) 0.0330(11) Uani 1 1 d . U . . .
H15A H -0.0173 0.5219 0.7954 0.040 Uiso 1 1 calc R U . . .
H15B H 0.0238 0.5083 0.6701 0.040 Uiso 1 1 calc R U . . .
C37 C 1.3172(5) 0.9918(5) 0.2266(5) 0.0277(10) Uani 1 1 d . U . . .
H37A H 1.4121 0.9926 0.1867 0.033 Uiso 1 1 calc R U . . .
H37B H 1.3053 1.0305 0.2830 0.033 Uiso 1 1 calc R U . . .
C41 C 0.7223(5) 1.0633(5) 0.2949(5) 0.0295(11) Uani 1 1 d . U . . .
H41A H 0.6882 1.1187 0.2329 0.035 Uiso 1 1 calc R U . . .
H41B H 0.7190 1.1021 0.3497 0.035 Uiso 1 1 calc R U . . .
C3 C 0.5199(6) 0.5494(5) 0.2912(5) 0.0349(12) Uani 1 1 d . U . . .
C1 C 0.6961(6) 0.3809(6) 0.2860(5) 0.0298(13) Uani 1 1 d . U . . .
C17 C -0.2825(5) 0.2283(6) 0.9172(5) 0.0334(11) Uani 1 1 d . U . . .
H17A H -0.2734 0.1780 0.9967 0.040 Uiso 1 1 calc R U . . .
H17B H -0.3756 0.2390 0.9362 0.040 Uiso 1 1 calc R U . . .
C7 C 0.2792(5) -0.0607(5) 0.8513(5) 0.0327(11) Uani 1 1 d . U . . .
H7A H 0.2778 -0.1009 0.7987 0.039 Uiso 1 1 calc R U . . .
H7B H 0.3128 -0.1172 0.9132 0.039 Uiso 1 1 calc R U . . .
C30 C 0.6077(5) 0.7105(5) 0.5248(5) 0.0282(10) Uani 1 1 d . U . . .
H30A H 0.5167 0.7125 0.5298 0.034 Uiso 1 1 calc R U . . .
H30B H 0.6040 0.6586 0.6095 0.034 Uiso 1 1 calc R U . . .
C6 C 0.3697(5) 0.0674(5) 0.7708(5) 0.0302(11) Uani 1 1 d . U . . .
H6A H 0.3667 0.1081 0.8240 0.036 Uiso 1 1 calc R U . . .
H6B H 0.4605 0.0523 0.7370 0.036 Uiso 1 1 calc R U . . .
C38 C 1.2670(5) 1.0735(5) 0.1255(5) 0.0317(11) Uani 1 1 d . U . . .
H38A H 1.3209 1.1583 0.0746 0.038 Uiso 1 1 calc R U . . .
H38B H 1.2740 1.0338 0.0707 0.038 Uiso 1 1 calc R U . . .
C2 C 0.5405(5) 0.3542(5) 0.1540(4) 0.0263(10) Uani 1 1 d . U . . .
C28 C 0.8604(7) 0.5560(6) 0.3804(7) 0.0465(15) Uani 1 1 d . U . . .
H28A H 0.8603 0.5996 0.2962 0.056 Uiso 1 1 calc R U . . .
H28B H 0.8074 0.4712 0.4235 0.056 Uiso 1 1 calc R U . . .
C23 C -0.2832(5) 0.2169(5) 0.7322(5) 0.0298(11) Uani 1 1 d . U . . .
H23A H -0.2560 0.3092 0.6939 0.036 Uiso 1 1 calc R U . . .
H23B H -0.3795 0.2011 0.7605 0.036 Uiso 1 1 calc R U . . .
C25 C 1.2094(6) 0.6575(5) 0.2852(6) 0.0360(12) Uani 1 1 d . U . . .
H25A H 1.2457 0.6143 0.2327 0.043 Uiso 1 1 calc R U . . .
H25B H 1.2129 0.6055 0.3671 0.043 Uiso 1 1 calc R U . . .
C4 C 0.8141(5) 0.5584(5) 0.0420(5) 0.0270(11) Uani 1 1 d . U . . .
C14 C 0.1555(6) 0.4526(6) 0.7525(6) 0.0393(13) Uani 1 1 d . U . . .
H14A H 0.2111 0.5364 0.7052 0.047 Uiso 1 1 calc R U . . .
H14B H 0.1528 0.4151 0.8378 0.047 Uiso 1 1 calc R U . . .
C29 C 0.6786(6) 0.6469(6) 0.4435(6) 0.0413(13) Uani 1 1 d . U . . .
H29A H 0.6270 0.5643 0.4733 0.050 Uiso 1 1 calc R U . . .
H29B H 0.6887 0.7004 0.3570 0.050 Uiso 1 1 calc R U . . .
C13 C 0.3440(6) 0.3558(6) 0.6933(7) 0.0407(13) Uani 1 1 d . U . . .
H13A H 0.3399 0.3047 0.7782 0.049 Uiso 1 1 calc R U . . .
H13B H 0.3979 0.4387 0.6578 0.049 Uiso 1 1 calc R U . . .
C27 C 0.9961(7) 0.5450(6) 0.3737(7) 0.0519(17) Uani 1 1 d . U . . .
H27A H 0.9960 0.5076 0.4581 0.062 Uiso 1 1 calc R U . . .
H27B H 1.0336 0.4892 0.3353 0.062 Uiso 1 1 calc R U . . .

loop_
_atom_site_aniso_label
_atom_site_aniso_U_11
_atom_site_aniso_U_22
_atom_site_aniso_U_33
_atom_site_aniso_U_23
_atom_site_aniso_U_13
_atom_site_aniso_U_12
Mo01 0.02364(18) 0.01813(17) 0.01904(17) -0.00714(13) -0.00840(13) 0.00443(12)
K002 0.0190(5) 0.0176(4) 0.0182(4) -0.0085(4) -0.0071(4) 0.0020(3)
K003 0.0188(5) 0.0193(5) 0.0202(5) -0.0106(4) -0.0073(4) 0.0027(4)
O14 0.0226(16) 0.0255(16) 0.0246(16) -0.0144(14) -0.0110(14) 0.0056(13)
O10 0.0250(16) 0.0213(16) 0.0150(15) -0.0044(13) -0.0084(13) 0.0035(13)
O6 0.0280(18) 0.0230(17) 0.0281(18) -0.0102(14) -0.0118(15) 0.0029(14)
O7 0.0269(17) 0.0233(17) 0.0208(16) -0.0048(14) -0.0066(14) 0.0011(14)
O16 0.0284(17) 0.0235(17) 0.0168(15) -0.0061(13) -0.0073(13) 0.0019(13)
O11 0.0233(16) 0.0286(17) 0.0253(16) -0.0140(14) -0.0124(14) 0.0051(13)
O17 0.0299(18) 0.0191(16) 0.0258(17) -0.0058(14) -0.0131(14) 0.0024(14)
O15 0.0238(16) 0.0212(16) 0.0151(15) -0.0052(13) -0.0068(13) 0.0034(13)
O9 0.036(2) 0.0207(17) 0.048(2) -0.0182(16) -0.0168(18) 0.0081(15)
O2 0.035(2) 0.030(2) 0.0268(18) -0.0126(16) -0.0110(16) -0.0014(16)
O12 0.032(2) 0.0276(19) 0.055(2) -0.0260(18) -0.0038(18) -0.0048(15)
N3 0.0249(19) 0.0192(19) 0.0240(19) -0.0129(16) -0.0064(16) 0.0028(15)
O8 0.034(2) 0.044(2) 0.059(3) -0.034(2) -0.0119(19) -0.0012(17)
N4 0.0208(19) 0.0219(19) 0.025(2) -0.0108(16) -0.0092(16) 0.0016(15)
O4 0.027(2) 0.042(2) 0.037(2) -0.0162(18) -0.0026(18) -0.0029(17)
O5 0.046(2) 0.043(2) 0.025(2) -0.0096(18) -0.0157(18) 0.028(2)
O13 0.026(2) 0.030(2) 0.086(3) -0.032(2) 0.002(2) -0.0035(16)
C33 0.034(3) 0.026(2) 0.016(2) -0.0092(18) -0.012(2) 0.006(2)
N1 0.025(2) 0.023(2) 0.028(2) -0.0117(17) -0.0114(17) 0.0039(16)
C35 0.022(2) 0.033(3) 0.020(2) -0.012(2) -0.0021(19) 0.0008(19)
C34 0.032(3) 0.022(2) 0.017(2) -0.0068(19) -0.011(2) 0.010(2)
O1 0.075(3) 0.040(2) 0.043(3) -0.017(2) -0.042(3) 0.026(2)
C40 0.041(3) 0.016(2) 0.028(3) -0.004(2) -0.017(2) 0.001(2)
C22 0.026(2) 0.028(2) 0.030(2) -0.010(2) -0.013(2) 0.002(2)
C31 0.020(2) 0.026(2) 0.034(2) -0.016(2) -0.013(2) 0.0086(18)
N2 0.023(2) 0.026(2) 0.025(2) -0.0128(17) -0.0062(16) 0.0048(16)
C32 0.023(2) 0.027(2) 0.028(2) -0.013(2) -0.014(2) 0.0051(19)
C39 0.038(3) 0.023(2) 0.020(2) -0.0047(19) -0.011(2) -0.003(2)
C11 0.022(2) 0.034(3) 0.029(2) -0.011(2) -0.004(2) -0.001(2)
O3 0.077(3) 0.061(3) 0.039(2) -0.029(2) -0.025(2) 0.044(3)
C8 0.039(3) 0.016(2) 0.027(2) -0.0059(19) -0.019(2) 0.0028(19)
C12 0.027(2) 0.030(3) 0.041(3) -0.016(2) -0.016(2) 0.000(2)
C9 0.033(3) 0.022(2) 0.024(2) -0.0045(19) -0.012(2) 0.000(2)
C16 0.038(3) 0.033(3) 0.039(3) -0.024(2) -0.013(2) 0.016(2)
C10 0.026(2) 0.030(3) 0.024(2) -0.007(2) -0.001(2) 0.001(2)
C18 0.019(2) 0.028(2) 0.031(2) -0.016(2) -0.0071(19) 0.0036(18)
C36 0.017(2) 0.033(3) 0.028(2) -0.016(2) -0.0048(19) 0.0054(19)
C24 0.021(2) 0.027(3) 0.032(3) -0.016(2) -0.003(2) 0.0036(19)
C5 0.028(3) 0.031(3) 0.020(2) -0.014(2) -0.007(2) 0.006(2)
C19 0.023(2) 0.029(3) 0.025(2) -0.013(2) 0.0005(19) -0.0013(19)
C21 0.040(3) 0.027(2) 0.024(2) -0.015(2) -0.020(2) 0.012(2)
C42 0.027(2) 0.033(3) 0.032(3) -0.011(2) -0.018(2) 0.009(2)
C20 0.036(3) 0.024(2) 0.017(2) -0.0048(19) -0.012(2) 0.010(2)
C15 0.049(3) 0.020(2) 0.036(3) -0.014(2) -0.021(2) 0.006(2)
C37 0.020(2) 0.022(2) 0.033(2) -0.009(2) -0.006(2) -0.0025(18)
C41 0.033(3) 0.028(2) 0.027(2) -0.008(2) -0.016(2) 0.008(2)
C3 0.050(3) 0.030(3) 0.029(3) -0.012(2) -0.023(2) 0.024(2)
C1 0.040(3) 0.027(3) 0.029(3) -0.016(2) -0.015(2) 0.009(2)
C17 0.029(3) 0.039(3) 0.032(3) -0.022(2) -0.004(2) 0.011(2)
C7 0.031(3) 0.031(3) 0.035(3) -0.011(2) -0.017(2) 0.009(2)
C30 0.023(2) 0.026(2) 0.031(2) -0.011(2) -0.008(2) -0.0005(19)
C6 0.023(2) 0.040(3) 0.031(3) -0.015(2) -0.016(2) 0.006(2)
C38 0.027(2) 0.023(2) 0.029(3) -0.008(2) 0.002(2) -0.002(2)
C2 0.031(3) 0.026(3) 0.020(2) -0.0078(19) -0.011(2) 0.010(2)
C28 0.055(4) 0.037(3) 0.050(3) -0.019(3) -0.022(3) -0.003(3)
C23 0.027(2) 0.034(3) 0.033(3) -0.014(2) -0.018(2) 0.012(2)
C25 0.041(3) 0.026(3) 0.037(3) -0.020(2) -0.004(2) 0.007(2)
C4 0.036(3) 0.025(2) 0.022(2) -0.010(2) -0.013(2) 0.004(2)
C14 0.052(3) 0.029(3) 0.040(3) -0.016(2) -0.021(3) 0.005(2)
C29 0.041(3) 0.035(3) 0.039(3) -0.016(2) -0.008(2) -0.003(2)
C13 0.034(3) 0.035(3) 0.060(3) -0.028(3) -0.015(3) -0.003(2)
C27 0.044(3) 0.032(3) 0.068(4) -0.031(3) 0.001(3) -0.004(3)

loop_
_atom_type_symbol
_atom_type_description
_atom_type_scat_dispersion_real
_atom_type_scat_dispersion_imag
_atom_type_scat_source
C C 0.0181 0.0091 'International Tables Vol C Tables 4.2.6.8 and 6.1.1.4'
H H 0.0000 0.0000 'International Tables Vol C Tables 4.2.6.8 and 6.1.1.4'
K K 0.3868 1.0657 'International Tables Vol C Tables 4.2.6.8 and 6.1.1.4'
Mo Mo -0.0483 2.7339 'International Tables Vol C Tables 4.2.6.8 and 6.1.1.4'
N N 0.0311 0.0180 'International Tables Vol C Tables 4.2.6.8 and 6.1.1.4'
O O 0.0492 0.0322 'International Tables Vol C Tables 4.2.6.8 and 6.1.1.4'

loop_
_geom_angle_atom_site_label_1
_geom_angle_atom_site_label_2
_geom_angle_atom_site_label_3
_geom_angle
_geom_angle_site_symmetry_1
_geom_angle_site_symmetry_3
_geom_angle_publ_flag
C3 Mo01 C5 85.6(2) . . ?
C3 Mo01 C1 86.0(2) . . ?
C3 Mo01 C2 117.4(2) . . ?
C3 Mo01 C4 128.9(2) . . ?
C1 Mo01 C5 170.0(2) . . ?
C2 Mo01 C5 95.9(2) . . ?
C2 Mo01 C1 92.8(2) . . ?
C2 Mo01 C4 113.2(2) . . ?
C4 Mo01 C5 95.9(2) . . ?
C4 Mo01 C1 85.2(2) . . ?
O14 K002 O16 101.47(10) . . ?
O14 K002 O17 143.39(10) . . ?
O14 K002 O15 58.92(9) . . ?
O14 K002 O12 97.14(11) . . ?
O14 K002 N3 62.57(11) . . ?
O14 K002 N4 118.40(11) . . ?
O14 K002 O13 109.73(14) . . ?
O16 K002 O12 98.66(11) . . ?
O16 K002 N3 61.31(11) . . ?
O16 K002 N4 119.37(11) . . ?
O17 K002 O16 59.07(10) . . ?
O17 K002 O15 101.38(10) . . ?
O17 K002 O12 115.33(12) . . ?
O17 K002 N3 118.43(11) . . ?
O17 K002 N4 61.81(11) . . ?
O15 K002 O16 119.38(10) . . ?
O15 K002 O12 137.28(11) . . ?
O15 K002 N3 120.08(10) . . ?
O15 K002 N4 61.22(10) . . ?
O12 K002 N3 60.57(11) . . ?
O12 K002 N4 117.70(11) . . ?
N3 K002 N4 178.25(12) . . ?
O13 K002 O16 142.77(14) . . ?
O13 K002 O17 101.82(13) . . ?
O13 K002 O15 94.44(13) . . ?
O13 K002 O12 58.46(12) . . ?
O13 K002 N3 116.59(12) . . ?
O13 K002 N4 61.83(12) . . ?
O10 K003 O6 101.08(10) . . ?
O10 K003 N1 61.19(11) . . ?
O10 K003 N2 119.25(11) . . ?
O6 K003 N1 60.90(11) . . ?
O6 K003 N2 118.91(11) . . ?
O7 K003 O10 119.91(10) . . ?
O7 K003 O6 60.15(10) . . ?
O7 K003 O11 100.91(10) . . ?
O7 K003 O8 141.20(12) . . ?
O7 K003 N1 119.58(11) . . ?
O7 K003 N2 60.33(11) . . ?
O11 K003 O10 59.26(10) . . ?
O11 K003 O6 143.48(10) . . ?
O11 K003 N1 118.88(11) . . ?
O11 K003 N2 61.52(11) . . ?
O9 K003 O10 134.10(11) . . ?
O9 K003 O6 119.11(11) . . ?
O9 K003 O7 99.91(11) . . ?
O9 K003 O11 93.56(11) . . ?
O9 K003 O8 59.10(12) . . ?
O9 K003 N1 119.17(11) . . ?
O9 K003 N2 60.51(11) . . ?
O8 K003 O10 95.12(11) . . ?
O8 K003 O6 99.55(12) . . ?
O8 K003 O11 111.88(12) . . ?
O8 K003 N1 61.26(12) . . ?
O8 K003 N2 118.49(12) . . ?
N2 K003 N1 179.56(12) . . ?
C33 O14 K002 119.8(3) . . ?
C33 O14 C32 111.0(3) . . ?
C32 O14 K002 115.5(3) . . ?
C19 O10 K003 117.3(3) . . ?
C20 O10 K003 114.8(3) . . ?
C20 O10 C19 110.0(4) . . ?
C8 O6 K003 111.2(3) . . ?
C7 O6 K003 115.1(3) . . ?
C7 O6 C8 110.7(4) . . ?
C9 O7 K003 117.5(3) . . ?
C10 O7 K003 120.9(3) . . ?
C10 O7 C9 110.7(4) . . ?
C39 O16 K002 114.7(3) . . ?
C38 O16 K002 116.2(3) . . ?
C38 O16 C39 111.0(4) . . ?
C22 O11 K003 115.9(3) . . ?
C21 O11 K003 117.7(3) . . ?
C21 O11 C22 110.4(4) . . ?
C40 O17 K002 115.6(3) . . ?
C41 O17 K002 114.9(3) . . ?
C41 O17 C40 111.2(4) . . ?
C35 O15 K002 116.6(3) . . ?
C35 O15 C34 110.7(4) . . ?
C34 O15 K002 114.3(3) . . ?
C16 O9 K003 122.0(3) . . ?
C16 O9 C15 111.4(4) . . ?
C15 O9 K003 115.3(3) . . ?
C25 O12 K002 116.7(3) . . ?
C25 O12 C27 108.4(5) . . ?
C27 O12 K002 112.5(3) . . ?
C31 N3 K002 107.9(3) . . ?
C24 N3 K002 110.0(3) . . ?
C24 N3 C31 110.1(4) . . ?
C24 N3 C37 110.3(4) . . ?
C37 N3 K002 109.1(3) . . ?
C37 N3 C31 109.3(4) . . ?
C14 O8 K003 118.5(3) . . ?
C14 O8 C13 110.7(4) . . ?
C13 O8 K003 116.7(3) . . ?
C36 N4 K002 109.2(3) . . ?
C36 N4 C42 109.5(4) . . ?
C36 N4 C30 111.0(4) . . ?
C42 N4 K002 108.9(3) . . ?
C30 N4 K002 109.1(3) . . ?
C30 N4 C42 109.1(4) . . ?
C28 O13 K002 119.2(3) . . ?
C29 O13 K002 114.7(3) . . ?
C29 O13 C28 104.6(5) . . ?
O14 C33 H33A 109.8 . . ?
O14 C33 H33B 109.8 . . ?
O14 C33 C34 109.2(4) . . ?
H33A C33 H33B 108.3 . . ?
C34 C33 H33A 109.8 . . ?
C34 C33 H33B 109.8 . . ?
C12 N1 K003 109.4(3) . . ?
C12 N1 C6 110.3(4) . . ?
C18 N1 K003 108.1(3) . . ?
C18 N1 C12 109.0(4) . . ?
C18 N1 C6 110.2(4) . . ?
C6 N1 K003 109.8(3) . . ?
O15 C35 H35A 109.6 . . ?
O15 C35 H35B 109.6 . . ?
O15 C35 C36 110.1(4) . . ?
H35A C35 H35B 108.2 . . ?
C36 C35 H35A 109.6 . . ?
C36 C35 H35B 109.6 . . ?
O15 C34 C33 109.8(4) . . ?
O15 C34 H34A 109.7 . . ?
O15 C34 H34B 109.7 . . ?
C33 C34 H34A 109.7 . . ?
C33 C34 H34B 109.7 . . ?
H34A C34 H34B 108.2 . . ?
O17 C40 H40A 109.9 . . ?
O17 C40 H40B 109.9 . . ?
O17 C40 C39 109.1(4) . . ?
H40A C40 H40B 108.3 . . ?
C39 C40 H40A 109.9 . . ?
C39 C40 H40B 109.9 . . ?
O11 C22 H22A 110.0 . . ?
O11 C22 H22B 110.0 . . ?
O11 C22 C23 108.6(4) . . ?
H22A C22 H22B 108.3 . . ?
C23 C22 H22A 110.0 . . ?
C23 C22 H22B 110.0 . . ?
N3 C31 H31A 108.5 . . ?
N3 C31 H31B 108.5 . . ?
N3 C31 C32 115.1(4) . . ?
H31A C31 H31B 107.5 . . ?
C32 C31 H31A 108.5 . . ?
C32 C31 H31B 108.5 . . ?
C11 N2 K003 109.9(3) . . ?
C11 N2 C17 110.0(4) . . ?
C17 N2 K003 108.5(3) . . ?
C23 N2 K003 108.5(3) . . ?
C23 N2 C11 109.7(4) . . ?
C23 N2 C17 110.1(4) . . ?
O14 C32 C31 109.4(4) . . ?
O14 C32 H32A 109.8 . . ?
O14 C32 H32B 109.8 . . ?
C31 C32 H32A 109.8 . . ?
C31 C32 H32B 109.8 . . ?
H32A C32 H32B 108.2 . . ?
O16 C39 C40 109.3(4) . . ?
O16 C39 H39A 109.8 . . ?
O16 C39 H39B 109.8 . . ?
C40 C39 H39A 109.8 . . ?
C40 C39 H39B 109.8 . . ?
H39A C39 H39B 108.3 . . ?
N2 C11 H11A 108.8 . . ?
N2 C11 H11B 108.8 . . ?
N2 C11 C10 114.0(4) . . ?
H11A C11 H11B 107.7 . . ?
C10 C11 H11A 108.8 . . ?
C10 C11 H11B 108.8 . . ?
O6 C8 H8A 109.5 . . ?
O6 C8 H8B 109.5 . . ?
O6 C8 C9 110.8(4) . . ?
H8A C8 H8B 108.1 . . ?
C9 C8 H8A 109.5 . . ?
C9 C8 H8B 109.5 . . ?
N1 C12 H12A 108.7 . . ?
N1 C12 H12B 108.7 . . ?
N1 C12 C13 114.4(5) . . ?
H12A C12 H12B 107.6 . . ?
C13 C12 H12A 108.7 . . ?
C13 C12 H12B 108.7 . . ?
O7 C9 C8 109.4(4) . . ?
O7 C9 H9A 109.8 . . ?
O7 C9 H9B 109.8 . . ?
C8 C9 H9A 109.8 . . ?
C8 C9 H9B 109.8 . . ?
H9A C9 H9B 108.2 . . ?
O9 C16 H16A 109.8 . . ?
O9 C16 H16B 109.8 . . ?
O9 C16 C17 109.5(4) . . ?
H16A C16 H16B 108.2 . . ?
C17 C16 H16A 109.8 . . ?
C17 C16 H16B 109.8 . . ?
O7 C10 C11 109.3(4) . . ?
O7 C10 H10A 109.8 . . ?
O7 C10 H10B 109.8 . . ?
C11 C10 H10A 109.8 . . ?
C11 C10 H10B 109.8 . . ?
H10A C10 H10B 108.3 . . ?
N1 C18 H18A 108.4 . . ?
N1 C18 H18B 108.4 . . ?
N1 C18 C19 115.7(4) . . ?
H18A C18 H18B 107.4 . . ?
C19 C18 H18A 108.4 . . ?
C19 C18 H18B 108.4 . . ?
N4 C36 C35 114.2(4) . . ?
N4 C36 H36A 108.7 . . ?
N4 C36 H36B 108.7 . . ?
C35 C36 H36A 108.7 . . ?
C35 C36 H36B 108.7 . . ?
H36A C36 H36B 107.6 . . ?
N3 C24 H24A 108.7 . . ?
N3 C24 H24B 108.7 . . ?
N3 C24 C25 114.4(4) . . ?
H24A C24 H24B 107.6 . . ?
C25 C24 H24A 108.7 . . ?
C25 C24 H24B 108.7 . . ?
O5 C5 Mo01 173.9(5) . . ?
O10 C19 C18 109.4(4) . . ?
O10 C19 H19A 109.8 . . ?
O10 C19 H19B 109.8 . . ?
C18 C19 H19A 109.8 . . ?
C18 C19 H19B 109.8 . . ?
H19A C19 H19B 108.2 . . ?
O11 C21 H21A 109.9 . . ?
O11 C21 H21B 109.9 . . ?
O11 C21 C20 108.7(4) . . ?
H21A C21 H21B 108.3 . . ?
C20 C21 H21A 109.9 . . ?
C20 C21 H21B 109.9 . . ?
N4 C42 H42A 108.6 . . ?
N4 C42 H42B 108.6 . . ?
N4 C42 C41 114.6(4) . . ?
H42A C42 H42B 107.6 . . ?
C41 C42 H42A 108.6 . . ?
C41 C42 H42B 108.6 . . ?
O10 C20 C21 109.6(4) . . ?
O10 C20 H20A 109.7 . . ?
O10 C20 H20B 109.7 . . ?
C21 C20 H20A 109.7 . . ?
C21 C20 H20B 109.7 . . ?
H20A C20 H20B 108.2 . . ?
O9 C15 H15A 109.5 . . ?
O9 C15 H15B 109.5 . . ?
O9 C15 C14 110.7(4) . . ?
H15A C15 H15B 108.1 . . ?
C14 C15 H15A 109.5 . . ?
C14 C15 H15B 109.5 . . ?
N3 C37 H37A 108.7 . . ?
N3 C37 H37B 108.7 . . ?
N3 C37 C38 114.2(4) . . ?
H37A C37 H37B 107.6 . . ?
C38 C37 H37A 108.7 . . ?
C38 C37 H37B 108.7 . . ?
O17 C41 C42 109.2(4) . . ?
O17 C41 H41A 109.8 . . ?
O17 C41 H41B 109.8 . . ?
C42 C41 H41A 109.8 . . ?
C42 C41 H41B 109.8 . . ?
H41A C41 H41B 108.3 . . ?
O3 C3 Mo01 177.7(4) . . ?
O1 C1 Mo01 178.2(5) . . ?
N2 C17 C16 114.7(4) . . ?
N2 C17 H17A 108.6 . . ?
N2 C17 H17B 108.6 . . ?
C16 C17 H17A 108.6 . . ?
C16 C17 H17B 108.6 . . ?
H17A C17 H17B 107.6 . . ?
O6 C7 H7A 109.7 . . ?
O6 C7 H7B 109.7 . . ?
O6 C7 C6 110.0(4) . . ?
H7A C7 H7B 108.2 . . ?
C6 C7 H7A 109.7 . . ?
C6 C7 H7B 109.7 . . ?
N4 C30 H30A 108.7 . . ?
N4 C30 H30B 108.7 . . ?
N4 C30 C29 114.1(4) . . ?
H30A C30 H30B 107.6 . . ?
C29 C30 H30A 108.7 . . ?
C29 C30 H30B 108.7 . . ?
N1 C6 C7 114.4(4) . . ?
N1 C6 H6A 108.7 . . ?
N1 C6 H6B 108.7 . . ?
C7 C6 H6A 108.7 . . ?
C7 C6 H6B 108.7 . . ?
H6A C6 H6B 107.6 . . ?
O16 C38 C37 109.2(4) . . ?
O16 C38 H38A 109.8 . . ?
O16 C38 H38B 109.8 . . ?
C37 C38 H38A 109.8 . . ?
C37 C38 H38B 109.8 . . ?
H38A C38 H38B 108.3 . . ?
O2 C2 Mo01 177.8(4) . . ?
O13 C28 H28A 110.3 . . ?
O13 C28 H28B 110.3 . . ?
O13 C28 C27 106.9(5) . . ?
H28A C28 H28B 108.6 . . ?
C27 C28 H28A 110.3 . . ?
C27 C28 H28B 110.3 . . ?
C22 C23 H23A 108.7 . . ?
C22 C23 H23B 108.7 . . ?
N2 C23 C22 114.3(4) . . ?
N2 C23 H23A 108.7 . . ?
N2 C23 H23B 108.7 . . ?
H23A C23 H23B 107.6 . . ?
O12 C25 C24 109.3(4) . . ?
O12 C25 H25A 109.8 . . ?
O12 C25 H25B 109.8 . . ?
C24 C25 H25A 109.8 . . ?
C24 C25 H25B 109.8 . . ?
H25A C25 H25B 108.3 . . ?
O4 C4 Mo01 175.8(4) . . ?
O8 C14 C15 109.6(5) . . ?
O8 C14 H14A 109.8 . . ?
O8 C14 H14B 109.8 . . ?
C15 C14 H14A 109.8 . . ?
C15 C14 H14B 109.8 . . ?
H14A C14 H14B 108.2 . . ?
O13 C29 C30 108.6(5) . . ?
O13 C29 H29A 110.0 . . ?
O13 C29 H29B 110.0 . . ?
C30 C29 H29A 110.0 . . ?
C30 C29 H29B 110.0 . . ?
H29A C29 H29B 108.4 . . ?
O8 C13 C12 108.0(4) . . ?
O8 C13 H13A 110.1 . . ?
O8 C13 H13B 110.1 . . ?
C12 C13 H13A 110.1 . . ?
C12 C13 H13B 110.1 . . ?
H13A C13 H13B 108.4 . . ?
O12 C27 C28 109.3(6) . . ?
O12 C27 H27A 109.8 . . ?
O12 C27 H27B 109.8 . . ?
C28 C27 H27A 109.8 . . ?
C28 C27 H27B 109.8 . . ?
H27A C27 H27B 108.3 . . ?

loop_
_geom_bond_atom_site_label_1
_geom_bond_atom_site_label_2
_geom_bond_distance
_geom_bond_site_symmetry_2
_geom_bond_publ_flag
Mo01 C5 2.021(6) . ?
Mo01 C3 1.966(6) . ?
Mo01 C1 2.011(6) . ?
Mo01 C2 1.972(5) . ?
Mo01 C4 1.983(5) . ?
K002 O14 2.798(3) . ?
K002 O16 2.877(3) . ?
K002 O17 2.870(3) . ?
K002 O15 2.873(3) . ?
K002 O12 2.883(4) . ?
K002 N3 2.920(4) . ?
K002 N4 2.937(4) . ?
K002 O13 2.801(4) . ?
K003 O10 2.842(3) . ?
K003 O6 2.890(4) . ?
K003 O7 2.802(3) . ?
K003 O11 2.837(3) . ?
K003 O9 2.790(4) . ?
K003 O8 2.808(4) . ?
K003 N1 2.964(4) . ?
K003 N2 2.948(4) . ?
O14 C33 1.428(6) . ?
O14 C32 1.432(6) . ?
O10 C19 1.434(6) . ?
O10 C20 1.432(5) . ?
O6 C8 1.440(6) . ?
O6 C7 1.409(7) . ?
O7 C9 1.429(6) . ?
O7 C10 1.423(6) . ?
O16 C39 1.426(6) . ?
O16 C38 1.418(6) . ?
O11 C22 1.426(6) . ?
O11 C21 1.419(6) . ?
O17 C40 1.430(6) . ?
O17 C41 1.425(7) . ?
O15 C35 1.423(6) . ?
O15 C34 1.436(5) . ?
O9 C16 1.421(7) . ?
O9 C15 1.423(6) . ?
O2 C2 1.172(6) . ?
O12 C25 1.410(7) . ?
O12 C27 1.444(7) . ?
N3 C31 1.470(6) . ?
N3 C24 1.460(7) . ?
N3 C37 1.467(6) . ?
O8 C14 1.395(8) . ?
O8 C13 1.465(7) . ?
N4 C36 1.473(6) . ?
N4 C42 1.482(6) . ?
N4 C30 1.475(6) . ?
O4 C4 1.177(6) . ?
O5 C5 1.191(7) . ?
O13 C28 1.444(8) . ?
O13 C29 1.425(8) . ?
C33 H33A 0.9700 . ?
C33 H33B 0.9700 . ?
C33 C34 1.488(7) . ?
N1 C12 1.473(6) . ?
N1 C18 1.460(7) . ?
N1 C6 1.474(6) . ?
C35 H35A 0.9700 . ?
C35 H35B 0.9700 . ?
C35 C36 1.507(7) . ?
C34 H34A 0.9700 . ?
C34 H34B 0.9700 . ?
O1 C1 1.132(7) . ?
C40 H40A 0.9700 . ?
C40 H40B 0.9700 . ?
C40 C39 1.493(8) . ?
C22 H22A 0.9700 . ?
C22 H22B 0.9700 . ?
C22 C23 1.509(8) . ?
C31 H31A 0.9700 . ?
C31 H31B 0.9700 . ?
C31 C32 1.499(7) . ?
N2 C11 1.473(7) . ?
N2 C17 1.476(7) . ?
N2 C23 1.472(6) . ?
C32 H32A 0.9700 . ?
C32 H32B 0.9700 . ?
C39 H39A 0.9700 . ?
C39 H39B 0.9700 . ?
C11 H11A 0.9700 . ?
C11 H11B 0.9700 . ?
C11 C10 1.503(7) . ?
O3 C3 1.200(7) . ?
C8 H8A 0.9700 . ?
C8 H8B 0.9700 . ?
C8 C9 1.483(8) . ?
C12 H12A 0.9700 . ?
C12 H12B 0.9700 . ?
C12 C13 1.495(8) . ?
C9 H9A 0.9700 . ?
C9 H9B 0.9700 . ?
C16 H16A 0.9700 . ?
C16 H16B 0.9700 . ?
C16 C17 1.500(8) . ?
C10 H10A 0.9700 . ?
C10 H10B 0.9700 . ?
C18 H18A 0.9700 . ?
C18 H18B 0.9700 . ?
C18 C19 1.491(7) . ?
C36 H36A 0.9700 . ?
C36 H36B 0.9700 . ?
C24 H24A 0.9700 . ?
C24 H24B 0.9700 . ?
C24 C25 1.497(8) . ?
C19 H19A 0.9700 . ?
C19 H19B 0.9700 . ?
C21 H21A 0.9700 . ?
C21 H21B 0.9700 . ?
C21 C20 1.503(8) . ?
C42 H42A 0.9700 . ?
C42 H42B 0.9700 . ?
C42 C41 1.512(7) . ?
C20 H20A 0.9700 . ?
C20 H20B 0.9700 . ?
C15 H15A 0.9700 . ?
C15 H15B 0.9700 . ?
C15 C14 1.466(8) . ?
C37 H37A 0.9700 . ?
C37 H37B 0.9700 . ?
C37 C38 1.515(7) . ?
C41 H41A 0.9700 . ?
C41 H41B 0.9700 . ?
C17 H17A 0.9700 . ?
C17 H17B 0.9700 . ?
C7 H7A 0.9700 . ?
C7 H7B 0.9700 . ?
C7 C6 1.507(8) . ?
C30 H30A 0.9700 . ?
C30 H30B 0.9700 . ?
C30 C29 1.504(8) . ?
C6 H6A 0.9700 . ?
C6 H6B 0.9700 . ?
C38 H38A 0.9700 . ?
C38 H38B 0.9700 . ?
C28 H28A 0.9700 . ?
C28 H28B 0.9700 . ?
C28 C27 1.454(10) . ?
C23 H23A 0.9700 . ?
C23 H23B 0.9700 . ?
C25 H25A 0.9700 . ?
C25 H25B 0.9700 . ?
C14 H14A 0.9700 . ?
C14 H14B 0.9700 . ?
C29 H29A 0.9700 . ?
C29 H29B 0.9700 . ?
C13 H13A 0.9700 . ?
C13 H13B 0.9700 . ?
C27 H27A 0.9700 . ?
C27 H27B 0.9700 . ?

loop_
_geom_torsion_atom_site_label_1
_geom_torsion_atom_site_label_2
_geom_torsion_atom_site_label_3
_geom_torsion_atom_site_label_4
_geom_torsion
_geom_torsion_site_symmetry_1
_geom_torsion_site_symmetry_2
_geom_torsion_site_symmetry_3
_geom_torsion_site_symmetry_4
_geom_torsion_publ_flag
K002 O14 C33 C34 41.6(5) . . . . ?
K002 O14 C32 C31 -46.9(5) . . . . ?
K002 O16 C39 C40 49.9(4) . . . . ?
K002 O16 C38 C37 -43.2(5) . . . . ?
K002 O17 C40 C39 47.6(5) . . . . ?
K002 O17 C41 C42 -47.9(5) . . . . ?
K002 O15 C35 C36 -42.4(5) . . . . ?
K002 O15 C34 C33 49.9(4) . . . . ?
K002 O12 C25 C24 -43.4(5) . . . . ?
K002 O12 C27 C28 54.3(6) . . . . ?
K002 N3 C31 C32 -45.9(4) . . . . ?
K002 N3 C24 C25 -48.9(5) . . . . ?
K002 N3 C37 C38 -50.0(5) . . . . ?
K002 N4 C36 C35 -49.2(4) . . . . ?
K002 N4 C42 C41 -46.3(5) . . . . ?
K002 N4 C30 C29 -41.7(5) . . . . ?
K002 O13 C28 C27 45.2(6) . . . . ?
K002 O13 C29 C30 -53.5(5) . . . . ?
K003 O10 C19 C18 42.9(5) . . . . ?
K003 O10 C20 C21 -50.6(5) . . . . ?
K003 O6 C8 C9 -51.4(4) . . . . ?
K003 O6 C7 C6 48.9(5) . . . . ?
K003 O7 C9 C8 -43.5(5) . . . . ?
K003 O7 C10 C11 39.7(5) . . . . ?
K003 O11 C22 C23 48.5(5) . . . . ?
K003 O11 C21 C20 -43.8(5) . . . . ?
K003 O9 C16 C17 34.4(6) . . . . ?
K003 O9 C15 C14 -49.5(5) . . . . ?
K003 O8 C14 C15 -40.4(6) . . . . ?
K003 O8 C13 C12 49.4(6) . . . . ?
K003 N1 C12 C13 44.9(5) . . . . ?
K003 N1 C18 C19 48.3(5) . . . . ?
K003 N1 C6 C7 44.3(5) . . . . ?
K003 N2 C11 C10 47.6(5) . . . . ?
K003 N2 C17 C16 50.1(5) . . . . ?
K003 N2 C23 C22 46.7(5) . . . . ?
O14 C33 C34 O15 -59.8(5) . . . . ?
O6 C8 C9 O7 64.1(5) . . . . ?
O6 C7 C6 N1 -65.0(6) . . . . ?
O11 C22 C23 N2 -66.2(5) . . . . ?
O11 C21 C20 O10 62.2(5) . . . . ?
O17 C40 C39 O16 -65.1(5) . . . . ?
O15 C35 C36 N4 63.8(5) . . . . ?
O9 C16 C17 N2 -57.7(6) . . . . ?
O9 C15 C14 O8 58.9(6) . . . . ?
N3 C31 C32 O14 65.0(5) . . . . ?
N3 C24 C25 O12 63.9(6) . . . . ?
N3 C37 C38 O16 64.9(6) . . . . ?
N4 C42 C41 O17 66.0(6) . . . . ?
N4 C30 C29 O13 65.8(6) . . . . ?
O13 C28 C27 O12 -65.1(7) . . . . ?
C33 O14 C32 C31 172.5(4) . . . . ?
N1 C12 C13 O8 -64.4(6) . . . . ?
N1 C18 C19 O10 -63.7(5) . . . . ?
C35 O15 C34 C33 -176.1(4) . . . . ?
C34 O15 C35 C36 -175.3(4) . . . . ?
C40 O17 C41 C42 178.3(4) . . . . ?
C22 O11 C21 C20 -179.9(4) . . . . ?
C31 N3 C24 C25 69.9(6) . . . . ?
C31 N3 C37 C38 -167.8(4) . . . . ?
N2 C11 C10 O7 -59.0(6) . . . . ?
C32 O14 C33 C34 -179.7(4) . . . . ?
C39 O16 C38 C37 -176.7(4) . . . . ?
C11 N2 C17 C16 170.4(5) . . . . ?
C11 N2 C23 C22 -73.4(5) . . . . ?
C8 O6 C7 C6 176.1(4) . . . . ?
C12 N1 C18 C19 -70.6(5) . . . . ?
C12 N1 C6 C7 164.9(5) . . . . ?
C9 O7 C10 C11 -176.9(4) . . . . ?
C16 O9 C15 C14 166.0(5) . . . . ?
C10 O7 C9 C8 171.8(4) . . . . ?
C18 N1 C12 C13 163.0(5) . . . . ?
C18 N1 C6 C7 -74.7(6) . . . . ?
C36 N4 C42 C41 73.0(5) . . . . ?
C36 N4 C30 C29 -162.1(4) . . . . ?
C24 N3 C31 C32 -166.0(4) . . . . ?
C24 N3 C37 C38 71.0(5) . . . . ?
C19 O10 C20 C21 174.5(4) . . . . ?
C21 O11 C22 C23 -174.6(4) . . . . ?
C42 N4 C36 C35 -168.4(4) . . . . ?
C42 N4 C30 C29 77.2(5) . . . . ?
C20 O10 C19 C18 176.5(4) . . . . ?
C15 O9 C16 C17 176.1(4) . . . . ?
C37 N3 C31 C32 72.7(5) . . . . ?
C37 N3 C24 C25 -169.4(4) . . . . ?
C41 O17 C40 C39 -179.0(4) . . . . ?
C17 N2 C11 C10 -71.8(6) . . . . ?
C17 N2 C23 C22 165.4(4) . . . . ?
C7 O6 C8 C9 179.3(4) . . . . ?
C30 N4 C36 C35 71.1(5) . . . . ?
C30 N4 C42 C41 -165.3(5) . . . . ?
C6 N1 C12 C13 -75.9(6) . . . . ?
C6 N1 C18 C19 168.3(4) . . . . ?
C38 O16 C39 C40 -175.8(4) . . . . ?
C28 O13 C29 C30 174.0(5) . . . . ?
C23 N2 C11 C10 166.8(4) . . . . ?
C23 N2 C17 C16 -68.6(6) . . . . ?
C25 O12 C27 C28 -175.1(5) . . . . ?
C14 O8 C13 C12 -171.1(5) . . . . ?
C29 O13 C28 C27 175.0(5) . . . . ?
C13 O8 C14 C15 -179.1(5) . . . . ?
C27 O12 C25 C24 -171.6(5) . . . . ?

loop_
_twin_individual_id
_twin_individual_mass_fraction_refined
1 0.715(10)
2 0.285(10)

loop_
_smtbx_masks_void_nr
_smtbx_masks_void_average_x
_smtbx_masks_void_average_y
_smtbx_masks_void_average_z
_smtbx_masks_void_volume
_smtbx_masks_void_count_electrons
_smtbx_masks_void_content
1 0.308 0.509 -0.048 136.0 48.0 None
